data_7023332
loop_
_publ_author_name
'Gong, Yun'
'Hao, Zhi'
'Sun, Jun Liang'
'Shi, Hui-Fang'
'Jiang, Peng-Gang'
'Lin, Jian-Hua'

_publ_section_title
;
 Metal(II) complexes based on 1,4-bis(3-pyridylaminomethyl)benzene:
 structures, photoluminescence and photocatalytic properties.
;
_journal_issue 36
_journal_name_full 'Dalton transactions (Cambridge, England : 2003)'
_journal_page_first 13241
_journal_page_last 13250
_journal_paper_doi 10.1039/c3dt51188j
_journal_volume 42
_journal_year 2013
_chemical_formula_sum 'C15 H11 N2 O4 S Zn'
_chemical_formula_weight 380.69
_chemical_name_systematic
;
?
;
_space_group_IT_number 15
_symmetry_cell_setting monoclinic
_symmetry_space_group_name_Hall '-C 2yc'
_symmetry_space_group_name_H-M 'C 1 2/c 1'
_atom_sites_solution_hydrogens geom
_atom_sites_solution_primary direct
_atom_sites_solution_secondary difmap
_audit_creation_method SHELXL-97
_cell_angle_alpha 90.00
_cell_angle_beta 117.445(2)
_cell_angle_gamma 90.00
_cell_formula_units_Z 8
_cell_length_a 18.0502(7)
_cell_length_b 12.1923(3)
_cell_length_c 15.6893(7)
_cell_measurement_reflns_used 2472
_cell_measurement_temperature 293(2)
_cell_measurement_theta_max 28.1726
_cell_measurement_theta_min 2.8525
_cell_volume 3064.2(2)
_computing_cell_refinement 'Bruker SMART'
_computing_data_collection 'Bruker SMART'
_computing_data_reduction 'Bruker SAINT'
_computing_molecular_graphics 'SHELXTL (Sheldrick, 2008)'
_computing_publication_material 'publCIF (Westrip, 2010)'
_computing_structure_refinement 'SHELXTL (Sheldrick, 2008)'
_computing_structure_solution 'SHELXTL (Sheldrick, 2008)'
_diffrn_ambient_temperature 293(2)
_diffrn_measured_fraction_theta_full 0.999
_diffrn_measured_fraction_theta_max 0.999
_diffrn_measurement_device_type 'Bruker SMART APEX CCD'
_diffrn_measurement_method 'phi and omega scans'
_diffrn_radiation_monochromator graphite
_diffrn_radiation_source 'fine-focus sealed tube'
_diffrn_radiation_type MoK\a
_diffrn_radiation_wavelength 0.71073
_diffrn_reflns_av_R_equivalents 0.0172
_diffrn_reflns_av_unetI/netI 0.0253
_diffrn_reflns_limit_h_max 18
_diffrn_reflns_limit_h_min -21
_diffrn_reflns_limit_k_max 14
_diffrn_reflns_limit_k_min -13
_diffrn_reflns_limit_l_max 18
_diffrn_reflns_limit_l_min -17
_diffrn_reflns_number 5287
_diffrn_reflns_theta_full 25.02
_diffrn_reflns_theta_max 25.02
_diffrn_reflns_theta_min 2.86
_exptl_absorpt_coefficient_mu 1.760
_exptl_absorpt_correction_T_max 1.00000
_exptl_absorpt_correction_T_min 0.85250
_exptl_absorpt_correction_type multi-scan
_exptl_absorpt_process_details 'SADABS (Sheldrick, 1996)'
_exptl_crystal_colour colorless
_exptl_crystal_density_diffrn 1.650
_exptl_crystal_density_method 'not measured'
_exptl_crystal_description block
_exptl_crystal_F_000 1544
_exptl_crystal_size_max 0.42
_exptl_crystal_size_mid 0.38
_exptl_crystal_size_min 0.32
_refine_diff_density_max 0.284
_refine_diff_density_min -0.366
_refine_diff_density_rms 0.072
_refine_ls_extinction_method none
_refine_ls_goodness_of_fit_ref 1.050
_refine_ls_hydrogen_treatment constr
_refine_ls_matrix_type full
_refine_ls_number_parameters 208
_refine_ls_number_reflns 2706
_refine_ls_number_restraints 0
_refine_ls_restrained_S_all 1.050
_refine_ls_R_factor_all 0.0282
_refine_ls_R_factor_gt 0.0240
_refine_ls_shift/su_max 0.002
_refine_ls_shift/su_mean 0.000
_refine_ls_structure_factor_coef Fsqd
_refine_ls_weighting_details 'calc w=1/[\s^2^(Fo^2^)+(0.0331P)^2^+2.0895P] where P=(Fo^2^+2Fc^2^)/3'
_refine_ls_weighting_scheme calc
_refine_ls_wR_factor_gt 0.0606
_refine_ls_wR_factor_ref 0.0627
_reflns_number_gt 2455
_reflns_number_total 2706
_reflns_threshold_expression >2sigma(I)
_cod_data_source_file c3dt51188j.txt
_cod_data_source_block 120314c
_cod_depositor_comments
;
The following automatic conversions were performed:

'_symmetry_cell_setting' value 'Monoclinic' changed to 'monoclinic'
according to /home/saulius/struct/CIF-dictionaries/cif_core.dic
dictionary named 'cif_core.dic' version 2.4.2 from 2011-04-26.

Automatic conversion script
Id: cif_fix_values 1891 2012-01-12 08:04:46Z andrius 
;
_cod_original_sg_symbol_H-M C2/c
_cod_database_code 7023332

loop_
_symmetry_equiv_pos_as_xyz
'x, y, z'
'-x, y, -z+1/2'
'x+1/2, y+1/2, z'
'-x+1/2, y+1/2, -z+1/2'
'-x, -y, -z'
'x, -y, z-1/2'
'-x+1/2, -y+1/2, -z'
'x+1/2, -y+1/2, z-1/2'

loop_
_atom_site_label
_atom_site_type_symbol
_atom_site_fract_x
_atom_site_fract_y
_atom_site_fract_z
_atom_site_U_iso_or_equiv
_atom_site_adp_type
_atom_site_occupancy
_atom_site_symmetry_multiplicity
_atom_site_calc_flag
_atom_site_refinement_flags
Zn1 Zn 0.330681(13) 0.313208(18) 0.539529(16) 0.01759(9) Uani 1 1 d .
S1 S 0.27443(3) 0.01323(5) 0.76772(4) 0.02813(14) Uani 1 1 d .
N1 N 0.42461(10) 0.42273(13) 0.58122(12) 0.0208(4) Uani 1 1 d .
N2 N 0.46683(13) 0.70388(15) 0.53314(17) 0.0401(5) Uani 1 1 d .
H2 H 0.5078 0.7495 0.5560 0.048 Uiso 1 1 calc R
O1 O 0.37275(9) 0.20970(13) 0.65446(11) 0.0315(4) Uani 1 1 d .
O2 O 0.24664(9) 0.13033(12) 0.59443(10) 0.0315(4) Uani 1 1 d .
O3 O 0.37312(10) -0.19837(12) 0.97507(11) 0.0311(4) Uani 1 1 d .
O4 O 0.24741(9) -0.11712(12) 0.90873(11) 0.0308(4) Uani 1 1 d .
C1 C 0.32120(13) 0.14301(17) 0.65780(15) 0.0240(4) Uani 1 1 d .
C2 C 0.34911(12) 0.07232(17) 0.74422(15) 0.0229(4) Uani 1 1 d .
C3 C 0.42722(14) 0.04171(19) 0.80961(16) 0.0298(5) Uani 1 1 d .
H3 H 0.4757 0.0673 0.8094 0.036 Uiso 1 1 calc R
C4 C 0.42659(13) -0.03318(18) 0.87770(16) 0.0287(5) Uani 1 1 d .
H4 H 0.4746 -0.0640 0.9262 0.034 Uiso 1 1 calc R
C5 C 0.34808(13) -0.05562(17) 0.86489(15) 0.0230(4) Uani 1 1 d .
C6 C 0.32055(13) -0.12916(17) 0.92111(15) 0.0238(5) Uani 1 1 d .
C7 C 0.41348(13) 0.52378(16) 0.54334(16) 0.0245(5) Uani 1 1 d .
H7 H 0.3609 0.5431 0.4953 0.029 Uiso 1 1 calc R
C8 C 0.47767(13) 0.60108(17) 0.57319(17) 0.0276(5) Uani 1 1 d .
C9 C 0.55469(14) 0.5701(2) 0.64803(19) 0.0371(6) Uani 1 1 d .
H9 H 0.5988 0.6197 0.6719 0.044 Uiso 1 1 calc R
C10 C 0.56539(14) 0.4671(2) 0.68637(18) 0.0354(6) Uani 1 1 d .
H10 H 0.6167 0.4465 0.7363 0.043 Uiso 1 1 calc R
C11 C 0.49997(13) 0.39401(19) 0.65068(16) 0.0279(5) Uani 1 1 d .
H11 H 0.5082 0.3231 0.6753 0.034 Uiso 1 1 calc R
C12 C 0.38889(16) 0.7375(2) 0.4539(2) 0.0437(7) Uani 1 1 d .
H12A H 0.3742 0.6857 0.4016 0.052 Uiso 1 1 calc R
H12B H 0.3966 0.8086 0.4314 0.052 Uiso 1 1 calc R
C13 C 0.31714(15) 0.74499(18) 0.47837(19) 0.0355(6) Uani 1 1 d .
C14 C 0.32963(17) 0.7727(2) 0.5698(2) 0.0485(7) Uani 1 1 d .
H14 H 0.3832 0.7880 0.6176 0.058 Uiso 1 1 calc R
C15 C 0.23703(17) 0.7222(2) 0.4096(2) 0.0482(7) Uani 1 1 d .
H15 H 0.2275 0.7031 0.3480 0.058 Uiso 1 1 calc R

loop_
_atom_site_aniso_label
_atom_site_aniso_U_11
_atom_site_aniso_U_22
_atom_site_aniso_U_33
_atom_site_aniso_U_23
_atom_site_aniso_U_13
_atom_site_aniso_U_12
Zn1 0.01895(14) 0.01814(14) 0.01715(14) -0.00080(9) 0.00958(10) -0.00374(8)
S1 0.0192(3) 0.0340(3) 0.0296(3) 0.0135(3) 0.0099(2) -0.0006(2)
N1 0.0194(8) 0.0228(9) 0.0228(9) -0.0020(8) 0.0118(7) -0.0038(7)
N2 0.0337(11) 0.0240(10) 0.0700(16) 0.0028(10) 0.0302(11) -0.0058(8)
O1 0.0295(8) 0.0352(9) 0.0318(9) 0.0139(7) 0.0159(7) -0.0015(7)
O2 0.0320(9) 0.0334(9) 0.0209(8) 0.0077(7) 0.0052(7) -0.0036(7)
O3 0.0309(9) 0.0312(8) 0.0325(9) 0.0155(7) 0.0156(7) 0.0028(7)
O4 0.0314(8) 0.0311(8) 0.0394(9) 0.0102(8) 0.0245(7) 0.0025(7)
C1 0.0304(12) 0.0245(11) 0.0198(11) 0.0033(9) 0.0139(9) 0.0013(9)
C2 0.0241(11) 0.0252(11) 0.0219(11) 0.0030(9) 0.0128(9) -0.0037(9)
C3 0.0233(11) 0.0372(13) 0.0328(13) 0.0098(11) 0.0164(10) 0.0001(9)
C4 0.0224(11) 0.0346(12) 0.0269(12) 0.0112(10) 0.0095(10) 0.0040(9)
C5 0.0253(11) 0.0232(11) 0.0213(11) 0.0061(9) 0.0115(9) 0.0029(8)
C6 0.0290(12) 0.0231(11) 0.0225(11) 0.0018(9) 0.0145(9) -0.0018(9)
C7 0.0212(10) 0.0231(11) 0.0312(12) -0.0008(10) 0.0138(9) -0.0001(8)
C8 0.0269(11) 0.0222(11) 0.0426(14) -0.0046(10) 0.0236(10) -0.0045(9)
C9 0.0242(12) 0.0384(14) 0.0486(16) -0.0100(12) 0.0167(11) -0.0145(10)
C10 0.0192(11) 0.0488(15) 0.0339(13) 0.0015(12) 0.0085(10) -0.0046(10)
C11 0.0231(11) 0.0327(12) 0.0287(12) 0.0050(10) 0.0126(9) 0.0004(9)
C12 0.0505(16) 0.0320(13) 0.0660(19) 0.0116(13) 0.0418(15) 0.0061(12)
C13 0.0410(14) 0.0229(12) 0.0510(16) 0.0079(11) 0.0285(12) 0.0086(10)
C14 0.0374(14) 0.0542(16) 0.0558(18) -0.0056(15) 0.0230(13) 0.0056(13)
C15 0.0509(17) 0.0549(16) 0.0453(16) -0.0025(14) 0.0278(14) 0.0090(14)

loop_
_atom_type_symbol
_atom_type_description
_atom_type_scat_dispersion_real
_atom_type_scat_dispersion_imag
_atom_type_scat_source
C C 0.0033 0.0016 'International Tables Vol C Tables 4.2.6.8 and 6.1.1.4'
H H 0.0000 0.0000 'International Tables Vol C Tables 4.2.6.8 and 6.1.1.4'
N N 0.0061 0.0033 'International Tables Vol C Tables 4.2.6.8 and 6.1.1.4'
O O 0.0106 0.0060 'International Tables Vol C Tables 4.2.6.8 and 6.1.1.4'
S S 0.1246 0.1234 'International Tables Vol C Tables 4.2.6.8 and 6.1.1.4'
Zn Zn 0.2839 1.4301 'International Tables Vol C Tables 4.2.6.8 and 6.1.1.4'

loop_
_geom_angle_atom_site_label_1
_geom_angle_atom_site_label_2
_geom_angle_atom_site_label_3
_geom_angle
_geom_angle_site_symmetry_1
_geom_angle_site_symmetry_3
N1 Zn1 O2 100.67(6) . 7_556
N1 Zn1 O1 102.02(7) . .
O2 Zn1 O1 157.20(6) 7_556 .
N1 Zn1 O3 99.28(6) . 6
O2 Zn1 O3 87.49(6) 7_556 6
O1 Zn1 O3 86.71(6) . 6
N1 Zn1 O4 102.73(6) . 4_556
O2 Zn1 O4 89.96(6) 7_556 4_556
O1 Zn1 O4 87.21(6) . 4_556
O3 Zn1 O4 157.93(6) 6 4_556
N1 Zn1 Zn1 169.10(5) . 7_556
O2 Zn1 Zn1 71.02(4) 7_556 7_556
O1 Zn1 Zn1 86.72(4) . 7_556
O3 Zn1 Zn1 87.60(4) 6 7_556
O4 Zn1 Zn1 70.89(4) 4_556 7_556
C5 S1 C2 91.88(10) . .
C11 N1 C7 119.27(18) . .
C11 N1 Zn1 118.53(14) . .
C7 N1 Zn1 122.18(14) . .
C8 N2 C12 122.0(2) . .
C8 N2 H2 119.0 . .
C12 N2 H2 119.0 . .
C1 O1 Zn1 117.18(14) . .
C1 O2 Zn1 138.43(14) . 7_556
C6 O3 Zn1 116.58(13) . 6_556
C6 O4 Zn1 137.70(14) . 4_546
O1 C1 O2 126.08(19) . .
O1 C1 C2 117.91(19) . .
O2 C1 C2 116.00(18) . .
C3 C2 C1 130.24(18) . .
C3 C2 S1 111.59(16) . .
C1 C2 S1 118.13(15) . .
C2 C3 C4 112.46(19) . .
C2 C3 H3 123.8 . .
C4 C3 H3 123.8 . .
C5 C4 C3 112.90(19) . .
C5 C4 H4 123.6 . .
C3 C4 H4 123.6 . .
C4 C5 C6 129.71(19) . .
C4 C5 S1 111.14(15) . .
C6 C5 S1 119.15(15) . .
O4 C6 O3 126.63(19) . .
O4 C6 C5 116.88(18) . .
O3 C6 C5 116.48(18) . .
N1 C7 C8 122.6(2) . .
N1 C7 H7 118.7 . .
C8 C7 H7 118.7 . .
N2 C8 C9 120.5(2) . .
N2 C8 C7 122.7(2) . .
C9 C8 C7 116.8(2) . .
C10 C9 C8 120.2(2) . .
C10 C9 H9 119.9 . .
C8 C9 H9 119.9 . .
C9 C10 C11 119.7(2) . .
C9 C10 H10 120.2 . .
C11 C10 H10 120.2 . .
N1 C11 C10 121.4(2) . .
N1 C11 H11 119.3 . .
C10 C11 H11 119.3 . .
N2 C12 C13 114.0(2) . .
N2 C12 H12A 108.7 . .
C13 C12 H12A 108.7 . .
N2 C12 H12B 108.7 . .
C13 C12 H12B 108.7 . .
H12A C12 H12B 107.6 . .
C15 C13 C14 118.1(2) . .
C15 C13 C12 120.1(2) . .
C14 C13 C12 121.8(2) . .
C15 C14 C13 120.5(3) 7_566 .
C15 C14 H14 119.7 7_566 .
C13 C14 H14 119.7 . .
C13 C15 C14 121.4(3) . 7_566
C13 C15 H15 119.3 . .
C14 C15 H15 119.3 7_566 .

loop_
_geom_bond_atom_site_label_1
_geom_bond_atom_site_label_2
_geom_bond_distance
_geom_bond_site_symmetry_2
Zn1 N1 2.0158(16) .
Zn1 O2 2.0335(14) 7_556
Zn1 O1 2.0393(15) .
Zn1 O3 2.0698(14) 6
Zn1 O4 2.1029(14) 4_556
Zn1 Zn1 3.0112(4) 7_556
S1 C5 1.711(2) .
S1 C2 1.7116(19) .
N1 C11 1.339(3) .
N1 C7 1.342(3) .
N2 C8 1.375(3) .
N2 C12 1.442(3) .
N2 H2 0.8600 .
O1 C1 1.255(3) .
O2 C1 1.261(3) .
O2 Zn1 2.0335(14) 7_556
O3 C6 1.260(3) .
O3 Zn1 2.0698(14) 6_556
O4 C6 1.251(2) .
O4 Zn1 2.1029(14) 4_546
C1 C2 1.485(3) .
C2 C3 1.359(3) .
C3 C4 1.409(3) .
C3 H3 0.9300 .
C4 C5 1.364(3) .
C4 H4 0.9300 .
C5 C6 1.494(3) .
C7 C8 1.396(3) .
C7 H7 0.9300 .
C8 C9 1.396(3) .
C9 C10 1.368(4) .
C9 H9 0.9300 .
C10 C11 1.375(3) .
C10 H10 0.9300 .
C11 H11 0.9300 .
C12 C13 1.514(3) .
C12 H12A 0.9700 .
C12 H12B 0.9700 .
C13 C15 1.376(4) .
C13 C14 1.388(4) .
C14 C15 1.383(4) 7_566
C14 H14 0.9300 .
C15 C14 1.383(4) 7_566
C15 H15 0.9300 .
